data_7223502
loop_
_publ_author_name
'Bingi, Chiranjeevi'
'Kale, Ashok'
'Nanubolu, Jagadeesh Babu'
'Atmakur, Krishnaiah'

_publ_section_title
;
 Acid promoted synthesis of cyclic 1,3-dione fused symmetrical
 2,8-dioxabicyclo[3.3.1]nonanes
;
_journal_issue 129
_journal_name_full 'RSC Adv.'
_journal_page_first 106860
_journal_paper_doi 10.1039/C5RA23706H
_journal_volume 5
_journal_year 2015
_chemical_absolute_configuration unk
_chemical_formula_moiety 'C25 H28 O4'
_chemical_formula_sum 'C25 H28 O4'
_chemical_formula_weight 392.47
_chemical_name_systematic
3,3,9,9-tetramethyl-6-phenyl-3,4,8,9,10,12-hexahydro-1H-6,12-methanodibenzo[d,g][1,3]dioxocine-1,11(2H)-dione
_space_group_IT_number 1
_symmetry_cell_setting triclinic
_symmetry_space_group_name_Hall 'P 1'
_symmetry_space_group_name_H-M 'P 1'
_atom_sites_solution_hydrogens geom
_atom_sites_solution_primary direct
_atom_sites_solution_secondary difmap
_audit_creation_method SHELXL-97
_audit_update_record
;
2015-03-26 deposited with the CCDC.
2015-12-07 downloaded from the CCDC.
;
_cell_angle_alpha 60.929(2)
_cell_angle_beta 80.487(3)
_cell_angle_gamma 76.750(3)
_cell_formula_units_Z 1
_cell_length_a 5.7508(11)
_cell_length_b 10.2102(19)
_cell_length_c 10.3282(19)
_cell_measurement_reflns_used 3351
_cell_measurement_temperature 293(2)
_cell_measurement_theta_max 28.17
_cell_measurement_theta_min 2.26
_cell_volume 514.89(17)
_computing_cell_refinement 'Bruker SMART'
_computing_data_collection 'Bruker SMART'
_computing_data_reduction 'Bruker SAINT'
_computing_molecular_graphics 'Bruker SHELXTL'
_computing_publication_material 'Bruker SHELXTL'
_computing_structure_refinement 'Bruker SHELXTL'
_computing_structure_solution 'Bruker SHELXTL'
_diffrn_ambient_temperature 293(2)
_diffrn_measured_fraction_theta_full 0.995
_diffrn_measured_fraction_theta_max 0.995
_diffrn_measurement_device_type 'CCD area detector'
_diffrn_measurement_method 'phi and omega scans'
_diffrn_radiation_monochromator graphite
_diffrn_radiation_source 'fine-focus sealed tube'
_diffrn_radiation_type MoK\a
_diffrn_radiation_wavelength 0.71073
_diffrn_reflns_av_R_equivalents 0.0182
_diffrn_reflns_av_sigmaI/netI 0.0312
_diffrn_reflns_limit_h_max 6
_diffrn_reflns_limit_h_min -6
_diffrn_reflns_limit_k_max 12
_diffrn_reflns_limit_k_min -12
_diffrn_reflns_limit_l_max 12
_diffrn_reflns_limit_l_min -12
_diffrn_reflns_number 4878
_diffrn_reflns_theta_full 24.99
_diffrn_reflns_theta_max 24.99
_diffrn_reflns_theta_min 2.26
_exptl_absorpt_coefficient_mu 0.084
_exptl_absorpt_correction_T_max 0.9759
_exptl_absorpt_correction_T_min 0.9646
_exptl_absorpt_correction_type multi-scan
_exptl_absorpt_process_details 'Bruker AXS SADABS program'
_exptl_crystal_colour colorless
_exptl_crystal_density_diffrn 1.266
_exptl_crystal_density_method 'not measured'
_exptl_crystal_description block
_exptl_crystal_F_000 210
_exptl_crystal_size_max 0.43
_exptl_crystal_size_mid 0.38
_exptl_crystal_size_min 0.29
_refine_diff_density_max 0.191
_refine_diff_density_min -0.124
_refine_diff_density_rms 0.037
_refine_ls_abs_structure_details 'Flack H D (1983), Acta Cryst. A39, 876-881'
_refine_ls_abs_structure_Flack -0.8(10)
_refine_ls_extinction_method none
_refine_ls_goodness_of_fit_ref 1.032
_refine_ls_hydrogen_treatment constr
_refine_ls_matrix_type full
_refine_ls_number_parameters 266
_refine_ls_number_reflns 3541
_refine_ls_number_restraints 3
_refine_ls_restrained_S_all 1.031
_refine_ls_R_factor_all 0.0406
_refine_ls_R_factor_gt 0.0392
_refine_ls_shift/su_max 0.000
_refine_ls_shift/su_mean 0.000
_refine_ls_structure_factor_coef Fsqd
_refine_ls_weighting_details 'calc w=1/[\s^2^(Fo^2^)+(0.0639P)^2^+0.0783P] where P=(Fo^2^+2Fc^2^)/3'
_refine_ls_weighting_scheme calc
_refine_ls_wR_factor_gt 0.1066
_refine_ls_wR_factor_ref 0.1081
_reflns_number_gt 3384
_reflns_number_total 3541
_reflns_threshold_expression >2sigma(I)
_cod_data_source_file c5ra23706h2.cif
_cod_data_source_block ay03m
_cod_depositor_comments
;
The following automatic conversions were performed:

'_symmetry_cell_setting' value 'Triclinic' changed to 'triclinic'
according to
/usr/data/users/saulius/crontab/automatic-downloads/rss-feeds/RSC/lib/dictionaries/cif_core.dic
dictionary named 'cif_core.dic' version 2.4.2 from 2011-04-26.

Automatic conversion script
Id: cif_fix_values 4268 2015-11-12 08:31:59Z antanas 
;
_cod_original_sg_symbol_Hall 'P1   '
_cod_original_sg_symbol_H-M 'P1   '
_cod_database_code 7223502

loop_
_symmetry_equiv_pos_as_xyz
'x, y, z'

loop_
_atom_site_label
_atom_site_type_symbol
_atom_site_fract_x
_atom_site_fract_y
_atom_site_fract_z
_atom_site_U_iso_or_equiv
_atom_site_adp_type
_atom_site_occupancy
_atom_site_symmetry_multiplicity
_atom_site_calc_flag
_atom_site_refinement_flags
C1 C 0.6314(4) 0.5299(2) 0.3377(2) 0.0414(5) Uani 1 1 d .
C2 C 0.5303(5) 0.4208(2) 0.3139(3) 0.0553(6) Uani 1 1 d .
H2A H 0.3935 0.3909 0.3838 0.066 Uiso 1 1 calc R
H2B H 0.6500 0.3301 0.3349 0.066 Uiso 1 1 calc R
C3 C 0.4521(4) 0.4866(2) 0.1561(3) 0.0511(5) Uani 1 1 d .
C4 C 0.2703(4) 0.6324(2) 0.1256(2) 0.0432(5) Uani 1 1 d .
H4A H 0.2416 0.6873 0.0207 0.052 Uiso 1 1 calc R
H4B H 0.1199 0.6053 0.1805 0.052 Uiso 1 1 calc R
C5 C 0.3522(3) 0.7337(2) 0.1680(2) 0.0362(4) Uani 1 1 d .
C6 C 0.5126(3) 0.6881(2) 0.2693(2) 0.0360(4) Uani 1 1 d .
C7 C 0.6667(6) 0.5228(4) 0.0440(3) 0.0768(8) Uani 1 1 d .
H7A H 0.6156 0.5617 -0.0540 0.115 Uiso 1 1 calc R
H7B H 0.7834 0.4318 0.0673 0.115 Uiso 1 1 calc R
H7C H 0.7362 0.5976 0.0480 0.115 Uiso 1 1 calc R
C8 C 0.3324(6) 0.3735(3) 0.1457(4) 0.0845(10) Uani 1 1 d .
H8A H 0.2926 0.4126 0.0453 0.127 Uiso 1 1 calc R
H8B H 0.1892 0.3585 0.2101 0.127 Uiso 1 1 calc R
H8C H 0.4401 0.2782 0.1753 0.127 Uiso 1 1 calc R
C9 C 0.5752(3) 0.8047(2) 0.3023(2) 0.0369(4) Uani 1 1 d .
H9 H 0.7357 0.7710 0.3395 0.044 Uiso 1 1 calc R
C10 C 0.5661(3) 0.9521(2) 0.1574(2) 0.0385(4) Uani 1 1 d .
H10A H 0.6077 1.0307 0.1720 0.046 Uiso 1 1 calc R
H10B H 0.6789 0.9371 0.0829 0.046 Uiso 1 1 calc R
C11 C 0.3134(3) 0.9986(2) 0.1076(2) 0.0367(4) Uani 1 1 d .
C12 C 0.2664(4) 1.1417(2) -0.0375(2) 0.0384(4) Uani 1 1 d .
C13 C 0.0380(4) 1.2238(3) -0.0685(3) 0.0584(6) Uani 1 1 d .
H13 H -0.0880 1.1925 0.0022 0.070 Uiso 1 1 calc R
C14 C -0.0055(5) 1.3511(3) -0.2026(3) 0.0647(7) Uani 1 1 d .
H14 H -0.1609 1.4045 -0.2216 0.078 Uiso 1 1 calc R
C15 C 0.1756(5) 1.4004(3) -0.3081(3) 0.0605(6) Uani 1 1 d .
H15 H 0.1446 1.4867 -0.3987 0.073 Uiso 1 1 calc R
C16 C 0.4017(5) 1.3217(3) -0.2791(3) 0.0706(7) Uani 1 1 d .
H16 H 0.5266 1.3546 -0.3502 0.085 Uiso 1 1 calc R
C17 C 0.4483(5) 1.1928(3) -0.1445(3) 0.0589(6) Uani 1 1 d .
H17 H 0.6042 1.1403 -0.1262 0.071 Uiso 1 1 calc R
C18 C 0.1931(4) 0.9384(2) 0.3630(2) 0.0384(4) Uani 1 1 d .
C19 C 0.3935(4) 0.8347(2) 0.4120(2) 0.0384(4) Uani 1 1 d .
C20 C 0.4332(4) 0.7581(2) 0.5701(2) 0.0451(5) Uani 1 1 d .
C21 C 0.2266(5) 0.7803(3) 0.6715(2) 0.0565(6) Uani 1 1 d .
H21A H 0.2881 0.7575 0.7635 0.068 Uiso 1 1 calc R
H21B H 0.1231 0.7078 0.6951 0.068 Uiso 1 1 calc R
C22 C 0.0771(4) 0.9398(3) 0.6083(2) 0.0476(5) Uani 1 1 d .
C23 C -0.0025(4) 0.9780(3) 0.4581(2) 0.0474(5) Uani 1 1 d .
H23A H -0.1314 0.9238 0.4744 0.057 Uiso 1 1 calc R
H23B H -0.0648 1.0861 0.4060 0.057 Uiso 1 1 calc R
C24 C 0.2236(5) 1.0566(3) 0.5893(4) 0.0738(8) Uani 1 1 d .
H24A H 0.1259 1.1558 0.5507 0.111 Uiso 1 1 calc R
H24B H 0.3599 1.0571 0.5215 0.111 Uiso 1 1 calc R
H24C H 0.2768 1.0300 0.6837 0.111 Uiso 1 1 calc R
C25 C -0.1433(5) 0.9429(4) 0.7138(3) 0.0727(8) Uani 1 1 d .
H25A H -0.0926 0.9159 0.8090 0.109 Uiso 1 1 calc R
H25B H -0.2378 0.8715 0.7246 0.109 Uiso 1 1 calc R
H25C H -0.2373 1.0433 0.6737 0.109 Uiso 1 1 calc R
O1 O 0.8056(3) 0.48704(18) 0.41122(18) 0.0576(4) Uani 1 1 d .
O2 O 0.2449(2) 0.88066(14) 0.08990(16) 0.0432(3) Uani 1 1 d .
O3 O 0.1460(2) 1.02094(16) 0.21692(15) 0.0435(3) Uani 1 1 d .
O4 O 0.6241(3) 0.6796(2) 0.61709(18) 0.0642(5) Uani 1 1 d .

loop_
_atom_site_aniso_label
_atom_site_aniso_U_11
_atom_site_aniso_U_22
_atom_site_aniso_U_33
_atom_site_aniso_U_23
_atom_site_aniso_U_13
_atom_site_aniso_U_12
C1 0.0476(12) 0.0359(10) 0.0336(10) -0.0137(8) -0.0029(9) 0.0004(8)
C2 0.0723(15) 0.0320(10) 0.0564(14) -0.0174(10) -0.0143(11) -0.0001(10)
C3 0.0609(14) 0.0384(11) 0.0580(14) -0.0262(10) -0.0159(10) 0.0019(9)
C4 0.0460(11) 0.0371(11) 0.0453(11) -0.0173(9) -0.0092(9) -0.0056(8)
C5 0.0381(10) 0.0294(9) 0.0355(10) -0.0118(8) -0.0028(8) -0.0034(7)
C6 0.0371(10) 0.0332(10) 0.0327(9) -0.0129(8) -0.0015(8) -0.0033(8)
C7 0.0706(17) 0.101(2) 0.0699(18) -0.0584(18) -0.0070(14) 0.0097(16)
C8 0.106(2) 0.0509(15) 0.116(3) -0.0492(17) -0.044(2) 0.0014(14)
C9 0.0348(10) 0.0328(10) 0.0387(10) -0.0132(8) -0.0089(8) -0.0012(7)
C10 0.0407(10) 0.0342(9) 0.0395(10) -0.0156(8) -0.0055(8) -0.0060(8)
C11 0.0395(10) 0.0316(10) 0.0351(10) -0.0134(8) -0.0060(8) -0.0013(8)
C12 0.0464(11) 0.0316(9) 0.0369(10) -0.0160(8) -0.0072(8) -0.0030(8)
C13 0.0485(13) 0.0462(12) 0.0551(14) -0.0054(11) -0.0064(10) -0.0023(10)
C14 0.0635(16) 0.0467(13) 0.0572(15) -0.0070(12) -0.0150(12) 0.0068(11)
C15 0.0857(19) 0.0416(12) 0.0398(12) -0.0058(9) -0.0177(12) -0.0061(12)
C16 0.0761(18) 0.0762(18) 0.0363(12) -0.0080(12) 0.0016(11) -0.0177(14)
C17 0.0556(14) 0.0637(15) 0.0386(12) -0.0143(11) -0.0017(10) 0.0006(11)
C18 0.0405(10) 0.0374(10) 0.0336(10) -0.0134(8) -0.0076(8) -0.0039(8)
C19 0.0404(10) 0.0337(9) 0.0389(10) -0.0153(8) -0.0099(8) -0.0010(8)
C20 0.0582(13) 0.0353(10) 0.0397(11) -0.0162(9) -0.0162(9) 0.0019(9)
C21 0.0749(16) 0.0533(13) 0.0347(11) -0.0184(10) -0.0102(10) 0.0011(11)
C22 0.0487(12) 0.0541(12) 0.0416(11) -0.0258(10) -0.0063(9) -0.0011(10)
C23 0.0437(11) 0.0499(12) 0.0424(11) -0.0194(10) -0.0069(9) 0.0010(9)
C24 0.0717(18) 0.0744(18) 0.097(2) -0.0572(17) -0.0203(15) -0.0021(14)
C25 0.0657(17) 0.100(2) 0.0510(15) -0.0423(16) -0.0003(12) 0.0026(15)
O1 0.0611(10) 0.0439(8) 0.0553(9) -0.0157(7) -0.0250(8) 0.0110(7)
O2 0.0460(8) 0.0309(7) 0.0489(8) -0.0132(6) -0.0186(6) -0.0014(6)
O3 0.0391(7) 0.0469(8) 0.0334(7) -0.0138(6) -0.0079(6) 0.0050(6)
O4 0.0692(11) 0.0639(11) 0.0468(9) -0.0222(8) -0.0264(8) 0.0194(9)

loop_
_atom_type_symbol
_atom_type_description
_atom_type_scat_dispersion_real
_atom_type_scat_dispersion_imag
_atom_type_scat_source
C C 0.0033 0.0016 'International Tables Vol C Tables 4.2.6.8 and 6.1.1.4'
H H 0.0000 0.0000 'International Tables Vol C Tables 4.2.6.8 and 6.1.1.4'
O O 0.0106 0.0060 'International Tables Vol C Tables 4.2.6.8 and 6.1.1.4'

loop_
_geom_angle_atom_site_label_1
_geom_angle_atom_site_label_2
_geom_angle_atom_site_label_3
_geom_angle
O1 C1 C6 122.00(19)
O1 C1 C2 121.20(18)
C6 C1 C2 116.80(18)
C1 C2 C3 113.48(18)
C1 C2 H2A 108.9
C3 C2 H2A 108.9
C1 C2 H2B 108.9
C3 C2 H2B 108.9
H2A C2 H2B 107.7
C7 C3 C8 110.1(2)
C7 C3 C4 110.1(2)
C8 C3 C4 109.2(2)
C7 C3 C2 110.4(2)
C8 C3 C2 109.9(2)
C4 C3 C2 107.14(18)
C5 C4 C3 112.71(17)
C5 C4 H4A 109.0
C3 C4 H4A 109.0
C5 C4 H4B 109.0
C3 C4 H4B 109.0
H4A C4 H4B 107.8
C6 C5 O2 123.62(17)
C6 C5 C4 125.20(17)
O2 C5 C4 111.17(16)
C5 C6 C1 119.06(17)
C5 C6 C9 119.07(17)
C1 C6 C9 121.77(17)
C3 C7 H7A 109.5
C3 C7 H7B 109.5
H7A C7 H7B 109.5
C3 C7 H7C 109.5
H7A C7 H7C 109.5
H7B C7 H7C 109.5
C3 C8 H8A 109.5
C3 C8 H8B 109.5
H8A C8 H8B 109.5
C3 C8 H8C 109.5
H8A C8 H8C 109.5
H8B C8 H8C 109.5
C19 C9 C6 111.28(16)
C19 C9 C10 107.55(16)
C6 C9 C10 106.75(16)
C19 C9 H9 110.4
C6 C9 H9 110.4
C10 C9 H9 110.4
C11 C10 C9 107.61(16)
C11 C10 H10A 110.2
C9 C10 H10A 110.2
C11 C10 H10B 110.2
C9 C10 H10B 110.2
H10A C10 H10B 108.5
O3 C11 O2 106.36(15)
O3 C11 C12 106.46(15)
O2 C11 C12 105.49(15)
O3 C11 C10 110.53(15)
O2 C11 C10 111.09(15)
C12 C11 C10 116.31(17)
C17 C12 C13 117.8(2)
C17 C12 C11 121.30(18)
C13 C12 C11 120.91(19)
C14 C13 C12 120.8(2)
C14 C13 H13 119.6
C12 C13 H13 119.6
C15 C14 C13 121.0(2)
C15 C14 H14 119.5
C13 C14 H14 119.5
C16 C15 C14 119.0(2)
C16 C15 H15 120.5
C14 C15 H15 120.5
C15 C16 C17 120.6(2)
C15 C16 H16 119.7
C17 C16 H16 119.7
C12 C17 C16 120.8(2)
C12 C17 H17 119.6
C16 C17 H17 119.6
C19 C18 O3 123.22(18)
C19 C18 C23 125.40(18)
O3 C18 C23 111.37(16)
C18 C19 C20 118.97(18)
C18 C19 C9 119.51(17)
C20 C19 C9 121.48(17)
O4 C20 C19 121.4(2)
O4 C20 C21 121.8(2)
C19 C20 C21 116.77(18)
C20 C21 C22 114.63(19)
C20 C21 H21A 108.6
C22 C21 H21A 108.6
C20 C21 H21B 108.6
C22 C21 H21B 108.6
H21A C21 H21B 107.6
C21 C22 C23 107.78(18)
C21 C22 C24 110.8(2)
C23 C22 C24 110.0(2)
C21 C22 C25 109.6(2)
C23 C22 C25 109.68(19)
C24 C22 C25 108.9(2)
C18 C23 C22 113.36(17)
C18 C23 H23A 108.9
C22 C23 H23A 108.9
C18 C23 H23B 108.9
C22 C23 H23B 108.9
H23A C23 H23B 107.7
C22 C24 H24A 109.5
C22 C24 H24B 109.5
H24A C24 H24B 109.5
C22 C24 H24C 109.5
H24A C24 H24C 109.5
H24B C24 H24C 109.5
C22 C25 H25A 109.5
C22 C25 H25B 109.5
H25A C25 H25B 109.5
C22 C25 H25C 109.5
H25A C25 H25C 109.5
H25B C25 H25C 109.5
C5 O2 C11 119.62(14)
C18 O3 C11 119.75(15)

loop_
_geom_bond_atom_site_label_1
_geom_bond_atom_site_label_2
_geom_bond_distance
C1 O1 1.225(3)
C1 C6 1.456(3)
C1 C2 1.500(3)
C2 C3 1.533(3)
C2 H2A 0.9700
C2 H2B 0.9700
C3 C7 1.523(4)
C3 C8 1.525(3)
C3 C4 1.532(3)
C4 C5 1.489(3)
C4 H4A 0.9700
C4 H4B 0.9700
C5 C6 1.346(3)
C5 O2 1.359(2)
C6 C9 1.515(3)
C7 H7A 0.9600
C7 H7B 0.9600
C7 H7C 0.9600
C8 H8A 0.9600
C8 H8B 0.9600
C8 H8C 0.9600
C9 C19 1.506(3)
C9 C10 1.519(3)
C9 H9 0.9800
C10 C11 1.515(3)
C10 H10A 0.9700
C10 H10B 0.9700
C11 O3 1.429(2)
C11 O2 1.447(2)
C11 C12 1.509(3)
C12 C17 1.377(3)
C12 C13 1.380(3)
C13 C14 1.373(3)
C13 H13 0.9300
C14 C15 1.363(4)
C14 H14 0.9300
C15 C16 1.358(4)
C15 H15 0.9300
C16 C17 1.386(3)
C16 H16 0.9300
C17 H17 0.9300
C18 C19 1.348(3)
C18 O3 1.362(2)
C18 C23 1.485(3)
C19 C20 1.460(3)
C20 O4 1.216(3)
C20 C21 1.502(3)
C21 C22 1.526(3)
C21 H21A 0.9700
C21 H21B 0.9700
C22 C23 1.528(3)
C22 C24 1.532(4)
C22 C25 1.534(3)
C23 H23A 0.9700
C23 H23B 0.9700
C24 H24A 0.9600
C24 H24B 0.9600
C24 H24C 0.9600
C25 H25A 0.9600
C25 H25B 0.9600
C25 H25C 0.9600

loop_
_geom_torsion_atom_site_label_1
_geom_torsion_atom_site_label_2
_geom_torsion_atom_site_label_3
_geom_torsion_atom_site_label_4
_geom_torsion
O1 C1 C2 C3 -140.0(2)
C6 C1 C2 C3 40.0(3)
C1 C2 C3 C7 63.3(3)
C1 C2 C3 C8 -175.1(2)
C1 C2 C3 C4 -56.6(3)
C7 C3 C4 C5 -72.7(2)
C8 C3 C4 C5 166.4(2)
C2 C3 C4 C5 47.4(2)
C3 C4 C5 C6 -24.0(3)
C3 C4 C5 O2 155.57(18)
O2 C5 C6 C1 -174.96(17)
C4 C5 C6 C1 4.5(3)
O2 C5 C6 C9 1.4(3)
C4 C5 C6 C9 -179.05(19)
O1 C1 C6 C5 167.68(19)
C2 C1 C6 C5 -12.3(3)
O1 C1 C6 C9 -8.6(3)
C2 C1 C6 C9 171.40(19)
C5 C6 C9 C19 82.6(2)
C1 C6 C9 C19 -101.0(2)
C5 C6 C9 C10 -34.4(2)
C1 C6 C9 C10 141.87(17)
C19 C9 C10 C11 -58.7(2)
C6 C9 C10 C11 60.8(2)
C9 C10 C11 O3 59.86(19)
C9 C10 C11 O2 -58.0(2)
C9 C10 C11 C12 -178.63(16)
O3 C11 C12 C17 148.2(2)
O2 C11 C12 C17 -99.0(2)
C10 C11 C12 C17 24.6(3)
O3 C11 C12 C13 -33.2(3)
O2 C11 C12 C13 79.5(2)
C10 C11 C12 C13 -156.9(2)
C17 C12 C13 C14 0.8(4)
C11 C12 C13 C14 -177.8(2)
C12 C13 C14 C15 -0.5(4)
C13 C14 C15 C16 -0.1(5)
C14 C15 C16 C17 0.2(5)
C13 C12 C17 C16 -0.6(4)
C11 C12 C17 C16 178.0(2)
C15 C16 C17 C12 0.1(5)
O3 C18 C19 C20 176.67(18)
C23 C18 C19 C20 -3.2(3)
O3 C18 C19 C9 -1.0(3)
C23 C18 C19 C9 179.12(19)
C6 C9 C19 C18 -85.4(2)
C10 C9 C19 C18 31.2(2)
C6 C9 C19 C20 96.9(2)
C10 C9 C19 C20 -146.48(18)
C18 C19 C20 O4 -169.9(2)
C9 C19 C20 O4 7.7(3)
C18 C19 C20 C21 10.5(3)
C9 C19 C20 C21 -171.9(2)
O4 C20 C21 C22 142.7(2)
C19 C20 C21 C22 -37.7(3)
C20 C21 C22 C23 54.2(3)
C20 C21 C22 C24 -66.2(3)
C20 C21 C22 C25 173.5(2)
C19 C18 C23 C22 22.4(3)
O3 C18 C23 C22 -157.43(17)
C21 C22 C23 C18 -45.4(3)
C24 C22 C23 C18 75.5(2)
C25 C22 C23 C18 -164.7(2)
C6 C5 O2 C11 3.9(3)
C4 C5 O2 C11 -175.71(16)
O3 C11 O2 C5 -94.92(18)
C12 C11 O2 C5 152.26(17)
C10 C11 O2 C5 25.4(2)
C19 C18 O3 C11 0.3(3)
C23 C18 O3 C11 -179.80(17)
O2 C11 O3 C18 90.16(19)
C12 C11 O3 C18 -157.70(16)
C10 C11 O3 C18 -30.5(2)
